data_4336839
loop_
_publ_author_name
'Michael G. Campbell'
'Shao-Liang Zheng'
'Tobias Ritter'

_publ_section_title
;
 One-Dimensional Palladium Wires: Influence of Molecular Changes on
 Supramolecular Structure
;
_journal_name_full 'Inorganic Chemistry'
_journal_page_first 13295
_journal_page_last 13297
_journal_paper_doi 10.1021/ic4019635
_journal_volume 52
_journal_year 2013
_chemical_formula_sum 'C30.58 H21.17 Cl3.17 F N2 O4 Pd2'
_chemical_formula_weight 824.72
_chemical_name_systematic
; 
 ? 
;
_space_group_IT_number 165
_symmetry_cell_setting trigonal
_symmetry_space_group_name_Hall '-P 3 2"c'
_symmetry_space_group_name_H-M 'P -3 c 1'
_atom_sites_solution_hydrogens geom
_atom_sites_solution_primary direct
_atom_sites_solution_secondary difmap
_audit_creation_method SHELXL-97
_cell_angle_alpha 90.00
_cell_angle_beta 90.00
_cell_angle_gamma 120.00
_cell_formula_units_Z 6
_cell_length_a 23.8680(15)
_cell_length_b 23.8680(15)
_cell_length_c 11.2498(7)
_cell_measurement_reflns_used 18842
_cell_measurement_temperature 100(1)
_cell_measurement_theta_max 25.65
_cell_measurement_theta_min 2.49
_cell_volume 5550.2(6)
_computing_cell_refinement 'SAINT 7.46A (Bruker-AXS, 2009)'
_computing_data_collection 'APEX2 v2009.3.0 (Bruker-AXS, 2009)'
_computing_data_reduction 'SAINT 7.46A (Bruker-AXS, 2009)'
_computing_molecular_graphics 'Bruker SHELXTL'
_computing_publication_material 'Bruker SHELXTL'
_computing_structure_refinement 'SHELXL-97 (Sheldrick, 2008)'
_computing_structure_solution 'SHELXS-97 (Sheldrick, 2008)'
_diffrn_ambient_temperature 100(1)
_diffrn_measured_fraction_theta_full 0.998
_diffrn_measured_fraction_theta_max 0.998
_diffrn_measurement_device_type 'CCD area detector'
_diffrn_measurement_method 'phi and omega scans'
_diffrn_radiation_monochromator graphite
_diffrn_radiation_source 'fine-focus sealed tube'
_diffrn_radiation_type MoK\a
_diffrn_radiation_wavelength 0.71073
_diffrn_reflns_av_R_equivalents 0.0447
_diffrn_reflns_av_sigmaI/netI 0.0144
_diffrn_reflns_limit_h_max 28
_diffrn_reflns_limit_h_min -28
_diffrn_reflns_limit_k_max 28
_diffrn_reflns_limit_k_min -28
_diffrn_reflns_limit_l_max 13
_diffrn_reflns_limit_l_min -13
_diffrn_reflns_number 69099
_diffrn_reflns_theta_full 25.05
_diffrn_reflns_theta_max 25.05
_diffrn_reflns_theta_min 1.71
_exptl_absorpt_coefficient_mu 1.238
_exptl_absorpt_correction_T_max 0.8862
_exptl_absorpt_correction_T_min 0.7077
_exptl_absorpt_correction_type multi-scan
_exptl_absorpt_process_details 'SADABS (Sheldrick, 2009)'
_exptl_crystal_colour red
_exptl_crystal_density_diffrn 1.480
_exptl_crystal_description needle
_exptl_crystal_F_000 2433
_exptl_crystal_size_max 0.30
_exptl_crystal_size_mid 0.20
_exptl_crystal_size_min 0.10
_refine_diff_density_max 1.250
_refine_diff_density_min -1.752
_refine_diff_density_rms 0.168
_refine_ls_extinction_method none
_refine_ls_goodness_of_fit_ref 1.083
_refine_ls_hydrogen_treatment constr
_refine_ls_matrix_type full
_refine_ls_number_parameters 222
_refine_ls_number_reflns 3280
_refine_ls_number_restraints 12
_refine_ls_restrained_S_all 1.091
_refine_ls_R_factor_all 0.0689
_refine_ls_R_factor_gt 0.0532
_refine_ls_shift/su_max 0.000
_refine_ls_shift/su_mean 0.000
_refine_ls_structure_factor_coef Fsqd
_refine_ls_weighting_details 'calc w=1/[\s^2^(Fo^2^)+(0.1032P)^2^+28.9902P] where P=(Fo^2^+2Fc^2^)/3'
_refine_ls_weighting_scheme calc
_refine_ls_wR_factor_gt 0.1786
_refine_ls_wR_factor_ref 0.2033
_reflns_number_gt 2563
_reflns_number_total 3280
_reflns_threshold_expression >2sigma(I)
_cod_data_source_file ic4019635_si_003.cif
_cod_data_source_block zsl
_cod_database_code 4336839

loop_
_symmetry_equiv_pos_as_xyz
'x, y, z'
'-y, x-y, z'
'-x+y, -x, z'
'y, x, -z+1/2'
'x-y, -y, -z+1/2'
'-x, -x+y, -z+1/2'
'-x, -y, -z'
'y, -x+y, -z'
'x-y, x, -z'
'-y, -x, z-1/2'
'-x+y, y, z-1/2'
'x, x-y, z-1/2'

loop_
_atom_site_label
_atom_site_type_symbol
_atom_site_fract_x
_atom_site_fract_y
_atom_site_fract_z
_atom_site_U_iso_or_equiv
_atom_site_adp_type
_atom_site_occupancy
_atom_site_symmetry_multiplicity
_atom_site_calc_flag
_atom_site_refinement_flags
_atom_site_disorder_assembly
_atom_site_disorder_group
C1 C 0.6105(4) 0.4708(4) 0.3894(5) 0.0484(17) Uani 1 1 d . . .
H1 H 0.5800 0.4258 0.3862 0.058 Uiso 1 1 calc R . .
C2 C 0.6760(4) 0.4907(4) 0.3954(5) 0.057(2) Uani 1 1 d . . .
H2 H 0.6895 0.4595 0.3964 0.068 Uiso 1 1 calc R . .
C3 C 0.7209(4) 0.5550(4) 0.4000(6) 0.0556(19) Uani 1 1 d . . .
H3 H 0.7657 0.5686 0.4034 0.067 Uiso 1 1 calc R . .
C4 C 0.7003(4) 0.6013(4) 0.3996(5) 0.0477(17) Uani 1 1 d . . .
C5 C 0.7411(4) 0.6699(4) 0.4034(6) 0.0561(19) Uani 1 1 d . . .
H5 H 0.7867 0.6876 0.4053 0.067 Uiso 1 1 calc R . .
C6 C 0.7172(4) 0.7101(4) 0.4045(6) 0.0548(18) Uani 1 1 d . . .
H6 H 0.7460 0.7555 0.4060 0.066 Uiso 1 1 calc R . .
C7 C 0.6490(3) 0.6858(3) 0.4035(5) 0.0446(15) Uani 1 1 d . . .
C8 C 0.6183(4) 0.7234(4) 0.4047(6) 0.0519(18) Uani 1 1 d . . .
C9 C 0.5522(4) 0.6952(4) 0.4026(5) 0.0520(18) Uani 1 1 d . . .
H9 H 0.5333 0.7220 0.4050 0.062 Uiso 1 1 calc R . .
C10 C 0.5117(3) 0.6281(3) 0.3969(5) 0.0432(15) Uani 1 1 d . . .
H10 H 0.4661 0.6097 0.3956 0.052 Uiso 1 1 calc R . .
C11 C 0.5388(3) 0.5893(3) 0.3931(5) 0.0400(14) Uani 1 1 d . A .
C12 C 0.6071(3) 0.6192(3) 0.3982(5) 0.0389(14) Uani 1 1 d . . .
C13 C 0.6333(3) 0.5767(3) 0.3951(5) 0.0411(15) Uani 1 1 d . . .
C14 C 0.3752(4) 0.4664(4) 0.2626(6) 0.061(2) Uani 1 1 d D . .
C15 C 0.3093(7) 0.4624(14) 0.2694(13) 0.063(5) Uani 0.71(4) 1 d PD A 1
H15A H 0.2804 0.4320 0.2092 0.095 Uiso 0.71(4) 1 calc PR A 1
H15B H 0.3147 0.5053 0.2548 0.095 Uiso 0.71(4) 1 calc PR A 1
H15C H 0.2906 0.4473 0.3485 0.095 Uiso 0.71(4) 1 calc PR A 1
C15B C 0.3017(8) 0.431(3) 0.280(4) 0.063(5) Uani 0.29(4) 1 d PD A 2
H15D H 0.2881 0.4632 0.2953 0.095 Uiso 0.29(4) 1 calc PR A 2
H15E H 0.2897 0.4017 0.3474 0.095 Uiso 0.29(4) 1 calc PR A 2
H15F H 0.2803 0.4069 0.2078 0.095 Uiso 0.29(4) 1 calc PR A 2
N1 N 0.5893(3) 0.5127(3) 0.3879(4) 0.0410(13) Uani 1 1 d . A .
O1 O 0.4078(2) 0.4845(3) 0.3579(4) 0.0532(13) Uani 1 1 d D A .
O2 O 0.3952(2) 0.4591(3) 0.1640(4) 0.0559(13) Uani 1 1 d . A .
Cl1 Cl 0.66559(12) 0.80759(10) 0.4023(2) 0.0725(6) Uani 1 1 d . . .
Pd1 Pd 0.49754(2) 0.49546(2) 0.37115(3) 0.0338(3) Uani 1 1 d . . .
F1 F 0.3333 0.6667 0.7491(17) 0.036(2) Uani 0.114(4) 1 d PU B 1
F1B F 0.3883(7) 0.6598(7) 0.6567(15) 0.036(2) Uani 0.211(6) 1 d P C 2
F1C F 0.5925(8) 0.3367(8) 0.4535(18) 0.036(2) Uani 0.176(6) 1 d P D 3
Cl1S Cl 0.2846(5) 0.2215(4) 0.3009(8) 0.072(2) Uani 0.25 1 d PD . .
C1S C 0.2921(16) 0.2921(16) 0.2500 0.072(2) Uani 0.25 2 d SPD . .
H1SA H 0.3243 0.3088 0.1849 0.086 Uiso 0.13 1 calc PR . .
H1SB H 0.3088 0.3243 0.3151 0.086 Uiso 0.13 1 calc PR . .
C2S C 0.6667 0.3333 0.578(3) 0.088(3) Uani 0.16667 1 d PD E -1
H2SA H 0.6887 0.3137 0.5346 0.105 Uiso 0.17 1 calc PR E -1
H2SB H 0.6490 0.3506 0.5177 0.105 Uiso 0.17 1 calc PR E -1
Cl3S Cl 0.7221(7) 0.3953(7) 0.6566(14) 0.088(3) Uani 0.16667 1 d PD E -1
Cl4S Cl 0.6002(7) 0.2705(7) 0.6578(13) 0.088(3) Uani 0.16667 1 d PD E -1

loop_
_atom_site_aniso_label
_atom_site_aniso_U_11
_atom_site_aniso_U_22
_atom_site_aniso_U_33
_atom_site_aniso_U_23
_atom_site_aniso_U_13
_atom_site_aniso_U_12
C1 0.077(5) 0.066(4) 0.024(3) 0.002(3) 0.000(3) 0.051(4)
C2 0.085(6) 0.095(6) 0.026(3) 0.000(3) 0.000(3) 0.071(5)
C3 0.067(5) 0.096(6) 0.028(3) 0.002(4) 0.003(3) 0.059(5)
C4 0.056(4) 0.081(5) 0.021(3) 0.003(3) 0.003(3) 0.046(4)
C5 0.052(4) 0.076(5) 0.033(3) -0.001(3) -0.002(3) 0.027(4)
C6 0.062(5) 0.064(5) 0.036(3) -0.002(3) -0.007(3) 0.030(4)
C7 0.061(4) 0.051(4) 0.023(3) -0.001(3) -0.004(3) 0.029(3)
C8 0.078(5) 0.057(4) 0.029(3) -0.002(3) -0.001(3) 0.039(4)
C9 0.085(5) 0.073(5) 0.024(3) -0.001(3) -0.001(3) 0.059(5)
C10 0.059(4) 0.061(4) 0.020(3) -0.002(3) 0.001(3) 0.038(4)
C11 0.054(4) 0.059(4) 0.015(3) 0.000(3) 0.000(2) 0.034(3)
C12 0.053(4) 0.063(4) 0.013(2) -0.001(3) 0.000(2) 0.038(3)
C13 0.055(4) 0.058(4) 0.015(3) 0.002(3) -0.002(2) 0.032(3)
C14 0.053(4) 0.100(6) 0.026(3) 0.004(4) -0.005(3) 0.034(4)
C15 0.054(6) 0.102(15) 0.038(5) 0.012(8) -0.002(4) 0.042(8)
C15B 0.054(6) 0.102(15) 0.038(5) 0.012(8) -0.002(4) 0.042(8)
N1 0.058(3) 0.062(4) 0.016(2) 0.003(2) 0.003(2) 0.039(3)
O1 0.049(3) 0.091(4) 0.024(2) 0.002(2) -0.0004(19) 0.038(3)
O2 0.054(3) 0.085(4) 0.021(2) 0.000(2) -0.0037(19) 0.029(3)
Cl1 0.1024(17) 0.0561(12) 0.0616(13) -0.0056(9) -0.0033(11) 0.0417(12)
Pd1 0.0452(4) 0.0496(4) 0.0133(3) 0.00068(17) -0.00069(16) 0.0288(3)
F1 0.026(3) 0.026(3) 0.056(5) 0.000 0.000 0.0131(13)
F1B 0.026(3) 0.026(3) 0.056(5) 0.000 0.000 0.0131(13)
F1C 0.026(3) 0.026(3) 0.056(5) 0.000 0.000 0.0131(13)
Cl1S 0.101(6) 0.072(5) 0.065(5) -0.011(4) -0.008(4) 0.059(5)
C1S 0.101(6) 0.072(5) 0.065(5) -0.011(4) -0.008(4) 0.059(5)
C2S 0.066(6) 0.060(6) 0.092(7) -0.010(5) -0.007(5) -0.002(4)
Cl3S 0.066(6) 0.060(6) 0.092(7) -0.010(5) -0.007(5) -0.002(4)
Cl4S 0.066(6) 0.060(6) 0.092(7) -0.010(5) -0.007(5) -0.002(4)

loop_
_atom_type_symbol
_atom_type_description
_atom_type_scat_dispersion_real
_atom_type_scat_dispersion_imag
_atom_type_scat_source
C C 0.0033 0.0016 'International Tables Vol C Tables 4.2.6.8 and 6.1.1.4'
H H 0.0000 0.0000 'International Tables Vol C Tables 4.2.6.8 and 6.1.1.4'
Cl Cl 0.1484 0.1585 'International Tables Vol C Tables 4.2.6.8 and 6.1.1.4'
F F 0.0171 0.0103 'International Tables Vol C Tables 4.2.6.8 and 6.1.1.4'
N N 0.0061 0.0033 'International Tables Vol C Tables 4.2.6.8 and 6.1.1.4'
O O 0.0106 0.0060 'International Tables Vol C Tables 4.2.6.8 and 6.1.1.4'
Pd Pd -0.9988 1.0072 'International Tables Vol C Tables 4.2.6.8 and 6.1.1.4'

loop_
_geom_angle_atom_site_label_1
_geom_angle_atom_site_label_2
_geom_angle_atom_site_label_3
_geom_angle
_geom_angle_site_symmetry_1
_geom_angle_site_symmetry_3
N1 C1 C2 122.0(7) . .
C3 C2 C1 120.3(7) . .
C2 C3 C4 119.6(7) . .
C13 C4 C3 116.1(7) . .
C13 C4 C5 117.6(6) . .
C3 C4 C5 126.2(7) . .
C6 C5 C4 122.1(7) . .
C5 C6 C7 121.1(7) . .
C12 C7 C8 114.9(6) . .
C12 C7 C6 119.0(6) . .
C8 C7 C6 126.1(7) . .
C9 C8 C7 121.4(7) . .
C9 C8 Cl1 119.3(6) . .
C7 C8 Cl1 119.2(6) . .
C8 C9 C10 122.0(6) . .
C11 C10 C9 119.2(7) . .
C10 C11 C12 118.1(6) . .
C10 C11 Pd1 129.7(5) . .
C12 C11 Pd1 112.0(5) . .
C7 C12 C11 124.4(6) . .
C7 C12 C13 119.3(6) . .
C11 C12 C13 116.2(6) . .
N1 C13 C4 123.7(6) . .
N1 C13 C12 115.5(6) . .
C4 C13 C12 120.8(6) . .
O2 C14 O1 125.6(7) . .
O2 C14 C15 119.2(8) . .
O1 C14 C15 114.7(8) . .
O2 C14 C15B 116.6(18) . .
O1 C14 C15B 114.8(16) . .
C15 C14 C15B 25.6(17) . .
C1 N1 C13 118.3(6) . .
C1 N1 Pd1 129.0(5) . .
C13 N1 Pd1 112.6(4) . .
C14 O1 Pd1 122.4(5) . .
C14 O2 Pd1 122.0(5) . 4
C11 Pd1 N1 83.2(2) . .
C11 Pd1 O1 93.0(3) . .
N1 Pd1 O1 176.1(2) . .
C11 Pd1 O2 175.0(2) . 4
N1 Pd1 O2 93.5(2) . 4
O1 Pd1 O2 90.4(2) . 4
C11 Pd1 Pd1 96.23(16) . 4
N1 Pd1 Pd1 96.71(13) . 4
O1 Pd1 Pd1 84.34(12) . 4
O2 Pd1 Pd1 80.40(11) 4 4
C11 Pd1 Pd1 79.07(16) . 7_666
N1 Pd1 Pd1 83.86(13) . 7_666
O1 Pd1 Pd1 94.78(12) . 7_666
O2 Pd1 Pd1 104.36(12) 4 7_666
Pd1 Pd1 Pd1 175.18(3) 4 7_666
Cl1S C1S Cl1S 114(2) . 4
Cl3S C2S Cl4S 117(2) . .

loop_
_geom_bond_atom_site_label_1
_geom_bond_atom_site_label_2
_geom_bond_distance
_geom_bond_site_symmetry_2
C1 N1 1.328(8) .
C1 C2 1.389(11) .
C2 C3 1.364(12) .
C3 C4 1.417(10) .
C4 C13 1.401(10) .
C4 C5 1.427(11) .
C5 C6 1.341(11) .
C6 C7 1.428(10) .
C7 C12 1.395(9) .
C7 C8 1.415(10) .
C8 C9 1.372(11) .
C8 Cl1 1.744(8) .
C9 C10 1.398(10) .
C10 C11 1.370(9) .
C11 C12 1.416(9) .
C11 Pd1 1.960(7) .
C12 C13 1.434(9) .
C13 N1 1.357(9) .
C14 O2 1.255(8) .
C14 O1 1.267(8) .
C14 C15 1.528(12) .
C14 C15B 1.531(18) .
N1 Pd1 2.025(6) .
O1 Pd1 2.029(5) .
O2 Pd1 2.128(5) 4
Pd1 O2 2.128(5) 4
Pd1 Pd1 2.7271(8) 4
Pd1 Pd1 2.9053(8) 7_666
Cl1S C1S 1.70(2) .
C1S Cl1S 1.70(2) 4
C2S Cl3S 1.66(2) .
C2S Cl4S 1.79(2) .
